data_4066713
loop_
_publ_author_name
'Objartel, Ina'
'Pott, Nils A.'
'John, Michael'
'Stalke, Dietmar'

_publ_contact_author 'Prof. Dr. D. Stalke'
_publ_section_title
;
 Coordination Site SelectiveJanus HeadLigands&#x2020;
;
_journal_issue 21
_journal_name_full Organometallics
_journal_page_first 5670
_journal_paper_doi 10.1021/om1005885
_journal_volume 29
_journal_year 2010
_chemical_formula_sum 'C18 H17 N2 P'
_chemical_formula_weight 292.31
_chemical_name_systematic
; 
 ? 
;
_space_group_IT_number 14
_symmetry_cell_setting monoclinic
_symmetry_space_group_name_Hall '-P 2ybc'
_symmetry_space_group_name_H-M 'P 1 21/c 1'
_atom_sites_solution_hydrogens geom
_atom_sites_solution_primary direct
_atom_sites_solution_secondary difmap
_audit_creation_method SHELXL-97
_cell_angle_alpha 90.00
_cell_angle_beta 111.4860(10)
_cell_angle_gamma 90.00
_cell_formula_units_Z 4
_cell_length_a 16.1084(12)
_cell_length_b 5.5316(4)
_cell_length_c 17.9425(14)
_cell_measurement_reflns_used 9981
_cell_measurement_temperature 100(2)
_cell_measurement_theta_max 26.7685
_cell_measurement_theta_min 2.3175
_cell_volume 1487.67(19)
_computing_cell_refinement 'SAINT V7.46A'
_computing_data_collection 'APEX2 v2.2-0'
_computing_data_reduction 'SAINT V7.46A'
_computing_molecular_graphics 'XSHELL vers. 4.01'
_computing_publication_material 'XSHELL vers. 4.01'
_computing_structure_refinement 'SHELXL in SHELXTL Ver. 6.10'
_computing_structure_solution 'SHELXS in SHELXTL Ver. 6.10'
_diffrn_ambient_temperature 100(2)
_diffrn_measured_fraction_theta_full 0.999
_diffrn_measured_fraction_theta_max 0.999
_diffrn_measurement_device_type 'Bruker TXS-Mo rotating anode'
_diffrn_measurement_method 'omega scans'
_diffrn_radiation_monochromator 'INCOATEC Helios Mirror optics'
_diffrn_radiation_source 'Bruker TXS-Mo rotating anode'
_diffrn_radiation_type MoK\a
_diffrn_radiation_wavelength 0.71073
_diffrn_reflns_av_R_equivalents 0.0239
_diffrn_reflns_av_sigmaI/netI 0.0112
_diffrn_reflns_limit_h_max 18
_diffrn_reflns_limit_h_min -20
_diffrn_reflns_limit_k_max 6
_diffrn_reflns_limit_k_min 0
_diffrn_reflns_limit_l_max 22
_diffrn_reflns_limit_l_min 0
_diffrn_reflns_number 36407
_diffrn_reflns_theta_full 26.37
_diffrn_reflns_theta_max 26.37
_diffrn_reflns_theta_min 2.32
_exptl_absorpt_coefficient_mu 0.179
_exptl_absorpt_correction_T_max 0.7454
_exptl_absorpt_correction_T_min 0.6974
_exptl_absorpt_correction_type empirical
_exptl_absorpt_process_details SADABS-2008/2
_exptl_crystal_colour colourless
_exptl_crystal_density_diffrn 1.305
_exptl_crystal_density_method 'not measured'
_exptl_crystal_description plate
_exptl_crystal_F_000 616
_exptl_crystal_size_max 0.1
_exptl_crystal_size_mid 0.05
_exptl_crystal_size_min 0.05
_refine_diff_density_max 0.294
_refine_diff_density_min -0.268
_refine_diff_density_rms 0.038
_refine_ls_extinction_method none
_refine_ls_goodness_of_fit_ref 1.056
_refine_ls_hydrogen_treatment constr
_refine_ls_matrix_type full
_refine_ls_number_parameters 190
_refine_ls_number_reflns 3032
_refine_ls_number_restraints 0
_refine_ls_restrained_S_all 1.056
_refine_ls_R_factor_all 0.0338
_refine_ls_R_factor_gt 0.0293
_refine_ls_shift/su_max 0.000
_refine_ls_shift/su_mean 0.000
_refine_ls_structure_factor_coef Fsqd
_refine_ls_weighting_details 'calc w=1/[\s^2^(Fo^2^)+(0.0297P)^2^+0.8571P] where P=(Fo^2^+2Fc^2^)/3'
_refine_ls_weighting_scheme calc
_refine_ls_wR_factor_gt 0.0722
_refine_ls_wR_factor_ref 0.0743
_reflns_number_gt 2746
_reflns_number_total 3032
_reflns_threshold_expression >2sigma(I)
_cod_data_source_file om1005885_si_002.cif
_cod_data_source_block p21c
_cod_original_sg_symbol_H-M P2(1)/c
_cod_database_code 4066713

loop_
_symmetry_equiv_pos_as_xyz
'x, y, z'
'-x, y+1/2, -z+1/2'
'-x, -y, -z'
'x, -y-1/2, z-1/2'

loop_
_atom_site_label
_atom_site_type_symbol
_atom_site_fract_x
_atom_site_fract_y
_atom_site_fract_z
_atom_site_U_iso_or_equiv
_atom_site_adp_type
_atom_site_occupancy
_atom_site_symmetry_multiplicity
_atom_site_calc_flag
_atom_site_refinement_flags
P1 P 0.16387(2) 0.41727(6) 0.115281(19) 0.01789(9) Uani 1 1 d .
N1 N 0.31657(7) 0.5327(2) 0.29409(7) 0.0232(2) Uani 1 1 d .
N2 N -0.05342(7) 0.3875(2) 0.09008(6) 0.0208(2) Uani 1 1 d .
C1 C 0.22082(8) 0.2290(2) 0.20622(7) 0.0206(3) Uani 1 1 d .
H1A H 0.1839 0.2262 0.2398 0.025 Uiso 1 1 calc R
H1B H 0.2261 0.0609 0.1895 0.025 Uiso 1 1 calc R
C2 C 0.31206(8) 0.3231(2) 0.25504(7) 0.0192(3) Uani 1 1 d .
C3 C 0.38815(9) 0.1967(3) 0.25869(8) 0.0228(3) Uani 1 1 d .
H3 H 0.3831 0.0511 0.2292 0.027 Uiso 1 1 calc R
C4 C 0.47139(9) 0.2850(3) 0.30563(8) 0.0269(3) Uani 1 1 d .
H4 H 0.5240 0.2004 0.3091 0.032 Uiso 1 1 calc R
C5 C 0.47668(9) 0.4981(3) 0.34729(8) 0.0273(3) Uani 1 1 d .
H5 H 0.5327 0.5626 0.3805 0.033 Uiso 1 1 calc R
C6 C 0.39789(9) 0.6147(3) 0.33912(8) 0.0258(3) Uani 1 1 d .
H6 H 0.4016 0.7623 0.3672 0.031 Uiso 1 1 calc R
C7 C 0.07050(8) 0.2094(2) 0.06283(7) 0.0191(3) Uani 1 1 d .
H7A H 0.0407 0.2636 0.0067 0.023 Uiso 1 1 calc R
H7B H 0.0945 0.0451 0.0619 0.023 Uiso 1 1 calc R
C8 C 0.00308(8) 0.1999(2) 0.10276(7) 0.0176(3) Uani 1 1 d .
C9 C 0.00051(8) 0.0037(2) 0.15037(7) 0.0196(3) Uani 1 1 d .
H9 H 0.0411 -0.1269 0.1579 0.023 Uiso 1 1 calc R
C10 C -0.06223(9) 0.0012(2) 0.18670(8) 0.0217(3) Uani 1 1 d .
H10 H -0.0648 -0.1302 0.2199 0.026 Uiso 1 1 calc R
C11 C -0.12093(8) 0.1928(3) 0.17377(7) 0.0210(3) Uani 1 1 d .
H11 H -0.1648 0.1962 0.1976 0.025 Uiso 1 1 calc R
C12 C -0.11395(8) 0.3793(3) 0.12515(8) 0.0217(3) Uani 1 1 d .
H12 H -0.1547 0.5102 0.1160 0.026 Uiso 1 1 calc R
C13 C 0.23911(8) 0.3630(2) 0.06067(7) 0.0180(3) Uani 1 1 d .
C14 C 0.23599(9) 0.1607(2) 0.01316(8) 0.0211(3) Uani 1 1 d .
H14 H 0.1945 0.0351 0.0096 0.025 Uiso 1 1 calc R
C15 C 0.29288(9) 0.1407(3) -0.02908(8) 0.0224(3) Uani 1 1 d .
H15 H 0.2896 0.0026 -0.0615 0.027 Uiso 1 1 calc R
C16 C 0.35445(9) 0.3213(3) -0.02413(8) 0.0229(3) Uani 1 1 d .
H16 H 0.3931 0.3076 -0.0531 0.027 Uiso 1 1 calc R
C17 C 0.35903(9) 0.5215(3) 0.02333(8) 0.0251(3) Uani 1 1 d .
H17 H 0.4014 0.6451 0.0275 0.030 Uiso 1 1 calc R
C18 C 0.30158(9) 0.5423(2) 0.06504(8) 0.0221(3) Uani 1 1 d .
H18 H 0.3050 0.6813 0.0971 0.026 Uiso 1 1 calc R

loop_
_atom_site_aniso_label
_atom_site_aniso_U_11
_atom_site_aniso_U_22
_atom_site_aniso_U_33
_atom_site_aniso_U_23
_atom_site_aniso_U_13
_atom_site_aniso_U_12
P1 0.01801(16) 0.01798(17) 0.01878(16) -0.00132(13) 0.00803(12) -0.00017(13)
N1 0.0260(6) 0.0249(6) 0.0200(5) -0.0011(5) 0.0100(5) -0.0004(5)
N2 0.0208(5) 0.0220(6) 0.0196(5) 0.0017(4) 0.0075(4) 0.0011(4)
C1 0.0206(6) 0.0236(7) 0.0187(6) 0.0012(5) 0.0084(5) -0.0008(5)
C2 0.0219(6) 0.0227(7) 0.0145(6) 0.0025(5) 0.0082(5) -0.0007(5)
C3 0.0241(6) 0.0241(7) 0.0208(6) -0.0006(5) 0.0089(5) 0.0011(5)
C4 0.0213(6) 0.0345(8) 0.0249(7) 0.0021(6) 0.0085(5) 0.0019(6)
C5 0.0245(7) 0.0358(8) 0.0204(6) 0.0000(6) 0.0066(5) -0.0087(6)
C6 0.0342(7) 0.0243(7) 0.0201(6) -0.0022(5) 0.0113(6) -0.0056(6)
C7 0.0187(6) 0.0217(7) 0.0175(6) -0.0007(5) 0.0074(5) -0.0012(5)
C8 0.0162(6) 0.0208(6) 0.0142(6) -0.0027(5) 0.0036(5) -0.0024(5)
C9 0.0192(6) 0.0192(6) 0.0192(6) -0.0007(5) 0.0057(5) 0.0001(5)
C10 0.0234(6) 0.0217(7) 0.0198(6) 0.0010(5) 0.0076(5) -0.0048(5)
C11 0.0171(6) 0.0276(7) 0.0187(6) -0.0034(5) 0.0071(5) -0.0041(5)
C12 0.0188(6) 0.0246(7) 0.0208(6) -0.0011(5) 0.0061(5) 0.0019(5)
C13 0.0172(6) 0.0202(6) 0.0159(6) 0.0024(5) 0.0053(5) 0.0015(5)
C14 0.0206(6) 0.0204(6) 0.0233(6) -0.0003(5) 0.0092(5) -0.0013(5)
C15 0.0234(6) 0.0225(7) 0.0221(6) -0.0022(5) 0.0092(5) 0.0015(5)
C16 0.0209(6) 0.0293(7) 0.0207(6) 0.0034(5) 0.0103(5) 0.0021(6)
C17 0.0242(7) 0.0260(7) 0.0267(7) 0.0008(6) 0.0111(6) -0.0053(6)
C18 0.0236(6) 0.0212(7) 0.0217(6) -0.0023(5) 0.0087(5) -0.0026(5)

loop_
_atom_type_symbol
_atom_type_description
_atom_type_scat_dispersion_real
_atom_type_scat_dispersion_imag
_atom_type_scat_source
C C 0.0033 0.0016 'International Tables Vol C Tables 4.2.6.8 and 6.1.1.4'
H H 0.0000 0.0000 'International Tables Vol C Tables 4.2.6.8 and 6.1.1.4'
N N 0.0061 0.0033 'International Tables Vol C Tables 4.2.6.8 and 6.1.1.4'
P P 0.1023 0.0942 'International Tables Vol C Tables 4.2.6.8 and 6.1.1.4'

loop_
_geom_angle_atom_site_label_1
_geom_angle_atom_site_label_2
_geom_angle_atom_site_label_3
_geom_angle
C13 P1 C7 101.46(6)
C13 P1 C1 99.53(6)
C7 P1 C1 98.35(6)
C6 N1 C2 117.43(12)
C12 N2 C8 117.28(11)
C2 C1 P1 112.26(9)
C2 C1 H1A 109.2
P1 C1 H1A 109.2
C2 C1 H1B 109.2
P1 C1 H1B 109.2
H1A C1 H1B 107.9
N1 C2 C3 122.06(12)
N1 C2 C1 117.26(11)
C3 C2 C1 120.69(12)
C4 C3 C2 119.43(13)
C4 C3 H3 120.3
C2 C3 H3 120.3
C5 C4 C3 118.94(13)
C5 C4 H4 120.5
C3 C4 H4 120.5
C4 C5 C6 117.91(13)
C4 C5 H5 121.0
C6 C5 H5 121.0
N1 C6 C5 124.21(13)
N1 C6 H6 117.9
C5 C6 H6 117.9
C8 C7 P1 111.90(8)
C8 C7 H7A 109.2
P1 C7 H7A 109.2
C8 C7 H7B 109.2
P1 C7 H7B 109.2
H7A C7 H7B 107.9
N2 C8 C9 122.40(11)
N2 C8 C7 117.03(11)
C9 C8 C7 120.57(11)
C10 C9 C8 119.11(12)
C10 C9 H9 120.4
C8 C9 H9 120.4
C11 C10 C9 118.96(12)
C11 C10 H10 120.5
C9 C10 H10 120.5
C12 C11 C10 118.01(12)
C12 C11 H11 121.0
C10 C11 H11 121.0
N2 C12 C11 124.24(12)
N2 C12 H12 117.9
C11 C12 H12 117.9
C18 C13 C14 117.92(12)
C18 C13 P1 117.16(10)
C14 C13 P1 124.88(10)
C15 C14 C13 120.84(12)
C15 C14 H14 119.6
C13 C14 H14 119.6
C16 C15 C14 120.39(13)
C16 C15 H15 119.8
C14 C15 H15 119.8
C17 C16 C15 119.46(12)
C17 C16 H16 120.3
C15 C16 H16 120.3
C16 C17 C18 120.11(13)
C16 C17 H17 119.9
C18 C17 H17 119.9
C17 C18 C13 121.29(13)
C17 C18 H18 119.4
C13 C18 H18 119.4

loop_
_geom_bond_atom_site_label_1
_geom_bond_atom_site_label_2
_geom_bond_distance
P1 C13 1.8410(13)
P1 C7 1.8528(13)
P1 C1 1.8686(13)
N1 C6 1.3413(18)
N1 C2 1.3428(18)
N2 C12 1.3409(17)
N2 C8 1.3438(17)
C1 C2 1.5017(17)
C1 H1A 0.9900
C1 H1B 0.9900
C2 C3 1.3917(18)
C3 C4 1.3851(19)
C3 H3 0.9500
C4 C5 1.382(2)
C4 H4 0.9500
C5 C6 1.383(2)
C5 H5 0.9500
C6 H6 0.9500
C7 C8 1.5052(16)
C7 H7A 0.9900
C7 H7B 0.9900
C8 C9 1.3912(18)
C9 C10 1.3889(18)
C9 H9 0.9500
C10 C11 1.3823(19)
C10 H10 0.9500
C11 C12 1.3820(19)
C11 H11 0.9500
C12 H12 0.9500
C13 C18 1.3942(18)
C13 C14 1.3965(18)
C14 C15 1.3912(18)
C14 H14 0.9500
C15 C16 1.3877(19)
C15 H15 0.9500
C16 C17 1.382(2)
C16 H16 0.9500
C17 C18 1.3918(18)
C17 H17 0.9500
C18 H18 0.9500

loop_
_geom_torsion_atom_site_label_1
_geom_torsion_atom_site_label_2
_geom_torsion_atom_site_label_3
_geom_torsion_atom_site_label_4
_geom_torsion
C13 P1 C1 C2 64.69(10)
C7 P1 C1 C2 167.88(9)
C6 N1 C2 C3 -1.72(18)
C6 N1 C2 C1 178.63(11)
P1 C1 C2 N1 69.83(13)
P1 C1 C2 C3 -109.82(12)
N1 C2 C3 C4 1.8(2)
C1 C2 C3 C4 -178.57(12)
C2 C3 C4 C5 -0.5(2)
C3 C4 C5 C6 -0.7(2)
C2 N1 C6 C5 0.4(2)
C4 C5 C6 N1 0.8(2)
C13 P1 C7 C8 173.79(9)
C1 P1 C7 C8 72.22(10)
C12 N2 C8 C9 -0.30(18)
C12 N2 C8 C7 179.64(11)
P1 C7 C8 N2 76.76(12)
P1 C7 C8 C9 -103.30(12)
N2 C8 C9 C10 -0.40(19)
C7 C8 C9 C10 179.66(11)
C8 C9 C10 C11 0.66(18)
C9 C10 C11 C12 -0.23(18)
C8 N2 C12 C11 0.78(19)
C10 C11 C12 N2 -0.5(2)
C7 P1 C13 C18 158.99(10)
C1 P1 C13 C18 -100.39(11)
C7 P1 C13 C14 -18.57(12)
C1 P1 C13 C14 82.05(12)
C18 C13 C14 C15 -0.71(19)
P1 C13 C14 C15 176.84(10)
C13 C14 C15 C16 0.6(2)
C14 C15 C16 C17 0.2(2)
C15 C16 C17 C18 -0.7(2)
C16 C17 C18 C13 0.5(2)
C14 C13 C18 C17 0.17(19)
P1 C13 C18 C17 -177.57(10)

loop_
_cod_related_entry_id
_cod_related_entry_database
_cod_related_entry_code
1 ChemSpider 10452595
